data_7016033
loop_
_publ_author_name
'Watanabe, Takahito'
'Kurogi, Takashi'
'Ishida, Yutaka'
'Kawaguchi, Hiroyuki'

_publ_section_title
;
 Insertion and reduction chemistry of isocyanide with a cyclometalated
 ditantalum hydride complex.
;
_journal_issue 30
_journal_name_full 'Dalton transactions (Cambridge, England : 2003)'
_journal_page_first 7701
_journal_page_last 7703
_journal_paper_doi 10.1039/c1dt10040h
_journal_volume 40
_journal_year 2011
_chemical_formula_moiety '(C85 H118 K N3 O7 Ta2), 2(C6 H14)'
_chemical_formula_sum 'C97 H146 K N3 O7 Ta2'
_chemical_formula_weight 1867.17
_chemical_name_systematic
;
?
;
_space_group_IT_number 2
_symmetry_cell_setting triclinic
_symmetry_space_group_name_Hall '-P 1'
_symmetry_space_group_name_H-M 'P -1'
_atom_sites_solution_hydrogens geom
_atom_sites_solution_primary heavy
_atom_sites_solution_secondary difmap
_audit_creation_method SHELXL-97
_cell_angle_alpha 99.9870(15)
_cell_angle_beta 95.320(3)
_cell_angle_gamma 109.979(3)
_cell_formula_units_Z 2
_cell_length_a 16.441(5)
_cell_length_b 17.510(5)
_cell_length_c 17.751(5)
_cell_measurement_reflns_used 13222
_cell_measurement_temperature 123(2)
_cell_measurement_theta_max 27.4835
_cell_measurement_theta_min 3.0222
_cell_volume 4666(2)
_computing_cell_refinement 'CrystalClear (Rigaku Corp., 2000)'
_computing_data_collection 'CrystalClear (Rigaku Corp., 2000)'
_computing_data_reduction 'CrystalClear (Rigaku Corp., 2000)'
_computing_structure_refinement 'SHELXL-97 (Sheldrick, 1997)'
_computing_structure_solution 'SHELXS-97 (Sheldrick, 1997)'
_diffrn_ambient_temperature 123(2)
_diffrn_detector_area_resol_mean 14.6199
_diffrn_measured_fraction_theta_full 0.958
_diffrn_measured_fraction_theta_max 0.958
_diffrn_measurement_device_type 'Mercury CCD (2x2 bin mode)'
_diffrn_measurement_method dtintegrate.ref
_diffrn_radiation_detector CCD
_diffrn_radiation_monochromator graphite
_diffrn_radiation_source 'Rotating Anode'
_diffrn_radiation_type MoK\a
_diffrn_radiation_wavelength 0.71070
_diffrn_reflns_av_R_equivalents 0.0356
_diffrn_reflns_av_sigmaI/netI 0.0563
_diffrn_reflns_limit_h_max 15
_diffrn_reflns_limit_h_min -21
_diffrn_reflns_limit_k_max 22
_diffrn_reflns_limit_k_min -22
_diffrn_reflns_limit_l_max 22
_diffrn_reflns_limit_l_min -23
_diffrn_reflns_number 37406
_diffrn_reflns_theta_full 27.48
_diffrn_reflns_theta_max 27.48
_diffrn_reflns_theta_min 3.02
_exptl_absorpt_coefficient_mu 2.441
_exptl_absorpt_correction_T_max 0.7751
_exptl_absorpt_correction_T_min 0.7109
_exptl_absorpt_correction_type multi-scan
_exptl_absorpt_process_details 'Jacobson, R. (1998) Private communication'
_exptl_crystal_colour Colorless
_exptl_crystal_density_diffrn 1.329
_exptl_crystal_density_method 'not measured'
_exptl_crystal_description Prism
_exptl_crystal_F_000 1940
_exptl_crystal_size_max 0.15
_exptl_crystal_size_mid 0.12
_exptl_crystal_size_min 0.11
_refine_diff_density_max 1.306
_refine_diff_density_min -0.903
_refine_diff_density_rms 0.123
_refine_ls_extinction_method none
_refine_ls_goodness_of_fit_ref 1.106
_refine_ls_hydrogen_treatment constr
_refine_ls_matrix_type full
_refine_ls_number_parameters 956
_refine_ls_number_reflns 20495
_refine_ls_number_restraints 0
_refine_ls_restrained_S_all 1.106
_refine_ls_R_factor_all 0.0683
_refine_ls_R_factor_gt 0.0508
_refine_ls_shift/su_max 0.002
_refine_ls_shift/su_mean 0.000
_refine_ls_structure_factor_coef Fsqd
_refine_ls_weighting_details 'calc w=1/[\s^2^(Fo^2^)+(0.0000P)^2^+20.1651P] where P=(Fo^2^+2Fc^2^)/3'
_refine_ls_weighting_scheme calc
_refine_ls_wR_factor_gt 0.0770
_refine_ls_wR_factor_ref 0.0816
_reflns_number_gt 17425
_reflns_number_total 20495
_reflns_threshold_expression >2sigma(I)
_cod_data_source_file c1dt10040h.txt
_cod_data_source_block 5-K_imine-iminoacyl
_cod_depositor_comments
;
The following automatic conversions were performed:

'_exptl_absorpt_correction_type' value 'Multi-scan' changed to
'multi-scan' according to
/home/saulius/struct/CIF-dictionaries/cif_core.dic dictionary named
'cif_core.dic' version 2.4.1 from 2010-06-29.

Automatic conversion script
Id: cif_fix_values 1715 2011-07-08 13:25:40Z adriana 
;
_cod_original_sg_symbol_H-M P-1
_cod_database_code 7016033

loop_
_symmetry_equiv_pos_as_xyz
'x, y, z'
'-x, -y, -z'

loop_
_atom_site_label
_atom_site_type_symbol
_atom_site_fract_x
_atom_site_fract_y
_atom_site_fract_z
_atom_site_U_iso_or_equiv
_atom_site_adp_type
_atom_site_occupancy
_atom_site_symmetry_multiplicity
_atom_site_calc_flag
_atom_site_refinement_flags
_atom_site_disorder_assembly
_atom_site_disorder_group
Ta1 Ta 0.615739(12) 0.782707(11) 0.299137(10) 0.01080(5) Uani 1 1 d . . .
Ta2 Ta 0.307967(12) 0.658123(11) 0.298458(10) 0.01024(5) Uani 1 1 d . A .
K1 K 0.39355(7) 0.85070(7) 0.24792(7) 0.0219(2) Uani 1 1 d . A .
N1 N 0.7440(2) 0.8369(2) 0.2561(2) 0.0166(8) Uani 1 1 d . . .
N2 N 0.5751(2) 0.6929(2) 0.3646(2) 0.0130(8) Uani 1 1 d . . .
N3 N 0.3796(2) 0.7556(2) 0.3791(2) 0.0129(8) Uani 1 1 d . . .
O1 O 0.6691(2) 0.87928(19) 0.38893(18) 0.0140(7) Uani 1 1 d . . .
O2 O 0.55150(19) 0.85055(19) 0.25660(17) 0.0128(6) Uani 1 1 d . A .
O3 O 0.57939(19) 0.70464(19) 0.19905(17) 0.0125(6) Uani 1 1 d . A .
O4 O 0.2123(2) 0.6909(2) 0.25573(18) 0.0171(7) Uani 1 1 d . A .
O5 O 0.3629(2) 0.68419(19) 0.20591(17) 0.0137(6) Uani 1 1 d . A .
O6 O 0.2356(2) 0.57648(18) 0.35016(18) 0.0131(6) Uani 1 1 d . A .
O7 O 0.3855(3) 0.9997(3) 0.2540(3) 0.0598(14) Uiso 1 1 d . . .
C1 C 0.7467(3) 0.7852(3) 0.2967(3) 0.0179(10) Uani 1 1 d . . .
H1 H 0.7855 0.7608 0.3157 0.021 Uiso 1 1 calc R . .
C2 C 0.8171(3) 0.8817(3) 0.2164(3) 0.0174(10) Uani 1 1 d . . .
C3 C 0.9005(3) 0.9258(3) 0.2763(3) 0.0265(12) Uani 1 1 d . . .
H2 H 0.8900 0.9646 0.3177 0.040 Uiso 1 1 calc R . .
H3 H 0.9481 0.9567 0.2513 0.040 Uiso 1 1 calc R . .
H4 H 0.9168 0.8845 0.2983 0.040 Uiso 1 1 calc R . .
C4 C 0.7928(4) 0.9449(4) 0.1812(4) 0.0340(14) Uani 1 1 d . . .
H5 H 0.7367 0.9171 0.1460 0.051 Uiso 1 1 calc R . .
H6 H 0.8385 0.9717 0.1524 0.051 Uiso 1 1 calc R . .
H7 H 0.7875 0.9872 0.2225 0.051 Uiso 1 1 calc R . .
C5 C 0.8280(3) 0.8159(3) 0.1540(3) 0.0281(12) Uani 1 1 d . . .
H8 H 0.8442 0.7758 0.1784 0.042 Uiso 1 1 calc R . .
H9 H 0.8742 0.8427 0.1257 0.042 Uiso 1 1 calc R . .
H10 H 0.7726 0.7867 0.1179 0.042 Uiso 1 1 calc R . .
C6 C 0.5116(3) 0.7227(3) 0.3581(2) 0.0118(9) Uani 1 1 d . . .
C7 C 0.5867(3) 0.6326(3) 0.4106(3) 0.0169(10) Uani 1 1 d . . .
C8 C 0.5976(3) 0.6718(3) 0.4967(3) 0.0215(11) Uani 1 1 d . . .
H11 H 0.6473 0.7251 0.5099 0.032 Uiso 1 1 calc R . .
H12 H 0.6085 0.6343 0.5279 0.032 Uiso 1 1 calc R . .
H13 H 0.5440 0.6812 0.5075 0.032 Uiso 1 1 calc R . .
C9 C 0.5072(3) 0.5508(3) 0.3887(3) 0.0204(11) Uani 1 1 d . . .
H14 H 0.4544 0.5617 0.3996 0.031 Uiso 1 1 calc R . .
H15 H 0.5163 0.5119 0.4193 0.031 Uiso 1 1 calc R . .
H16 H 0.5003 0.5264 0.3334 0.031 Uiso 1 1 calc R . .
C10 C 0.6685(3) 0.6155(3) 0.3941(3) 0.0242(11) Uani 1 1 d . . .
H17 H 0.6602 0.5879 0.3395 0.036 Uiso 1 1 calc R . .
H18 H 0.6792 0.5794 0.4271 0.036 Uiso 1 1 calc R . .
H19 H 0.7188 0.6682 0.4052 0.036 Uiso 1 1 calc R . .
C11 C 0.4317(3) 0.7044(3) 0.3868(2) 0.0125(9) Uani 1 1 d . . .
H20 H 0.4282 0.6792 0.4334 0.015 Uiso 1 1 calc R . .
C12 C 0.3827(3) 0.8208(3) 0.4464(3) 0.0174(10) Uani 1 1 d . . .
C13 C 0.3382(4) 0.8769(3) 0.4183(3) 0.0259(12) Uani 1 1 d . . .
H21 H 0.3778 0.9150 0.3917 0.039 Uiso 1 1 calc R . .
H22 H 0.3246 0.9093 0.4629 0.039 Uiso 1 1 calc R . .
H23 H 0.2839 0.8425 0.3824 0.039 Uiso 1 1 calc R . .
C14 C 0.3343(3) 0.7783(3) 0.5066(3) 0.0217(11) Uani 1 1 d . . .
H24 H 0.2730 0.7456 0.4836 0.033 Uiso 1 1 calc R . .
H25 H 0.3367 0.8208 0.5516 0.033 Uiso 1 1 calc R . .
H26 H 0.3625 0.7414 0.5231 0.033 Uiso 1 1 calc R . .
C15 C 0.4779(3) 0.8724(3) 0.4833(3) 0.0282(12) Uani 1 1 d . . .
H27 H 0.5051 0.8365 0.5032 0.042 Uiso 1 1 calc R . .
H28 H 0.4795 0.9168 0.5261 0.042 Uiso 1 1 calc R . .
H29 H 0.5101 0.8970 0.4443 0.042 Uiso 1 1 calc R . .
C16 C 0.7333(3) 0.9569(3) 0.4081(3) 0.0146(9) Uani 1 1 d . . .
C17 C 0.8081(3) 0.9750(3) 0.4654(3) 0.0199(10) Uani 1 1 d . . .
C18 C 0.8776(3) 1.0509(3) 0.4722(3) 0.0220(11) Uani 1 1 d . . .
H30 H 0.9292 1.0627 0.5081 0.026 Uiso 1 1 calc R . .
C19 C 0.8755(3) 1.1094(3) 0.4298(3) 0.0240(11) Uani 1 1 d . . .
C20 C 0.7957(3) 1.0949(3) 0.3843(3) 0.0214(11) Uani 1 1 d . . .
H31 H 0.7901 1.1370 0.3591 0.026 Uiso 1 1 calc R . .
C21 C 0.7244(3) 1.0214(3) 0.3746(3) 0.0163(10) Uani 1 1 d . . .
C22 C 0.6367(3) 1.0167(3) 0.3338(3) 0.0172(10) Uani 1 1 d . . .
H32 H 0.5894 0.9769 0.3537 0.021 Uiso 1 1 calc R . .
H33 H 0.6321 1.0721 0.3484 0.021 Uiso 1 1 calc R . .
C23 C 0.5786(3) 0.9065(3) 0.2118(3) 0.0133(9) Uani 1 1 d . . .
C24 C 0.6205(3) 0.9908(3) 0.2468(3) 0.0157(10) Uani 1 1 d . A .
C25 C 0.6455(3) 1.0483(3) 0.1996(3) 0.0171(10) Uani 1 1 d . . .
H34 H 0.6736 1.1057 0.2234 0.020 Uiso 1 1 calc R A .
C26 C 0.6304(3) 1.0239(3) 0.1185(3) 0.0167(10) Uani 1 1 d . A .
C27 C 0.5857(3) 0.9395(3) 0.0859(3) 0.0175(10) Uani 1 1 d . . .
H35 H 0.5732 0.9215 0.0310 0.021 Uiso 1 1 calc R A .
C28 C 0.5586(3) 0.8801(3) 0.1311(3) 0.0146(9) Uani 1 1 d . A .
C29 C 0.5082(3) 0.7881(3) 0.0968(3) 0.0162(10) Uani 1 1 d . . .
H36 H 0.4730 0.7639 0.1351 0.019 Uiso 1 1 calc R A .
H37 H 0.4667 0.7828 0.0504 0.019 Uiso 1 1 calc R . .
C30 C 0.5876(3) 0.6895(3) 0.1226(3) 0.0137(9) Uani 1 1 d . . .
C31 C 0.6170(3) 0.6258(3) 0.0902(3) 0.0179(10) Uani 1 1 d . A .
C32 C 0.6357(3) 0.6235(3) 0.0153(3) 0.0203(11) Uani 1 1 d . . .
H38 H 0.6581 0.5827 -0.0061 0.024 Uiso 1 1 calc R A .
C33 C 0.6237(3) 0.6767(3) -0.0302(3) 0.0200(10) Uani 1 1 d . A .
C34 C 0.5835(3) 0.7308(3) -0.0005(3) 0.0205(10) Uani 1 1 d . . .
H39 H 0.5695 0.7648 -0.0320 0.025 Uiso 1 1 calc R A .
C35 C 0.5632(3) 0.7367(3) 0.0737(3) 0.0143(9) Uani 1 1 d . A .
C36 C 0.8096(3) 0.9199(3) 0.5236(3) 0.0211(11) Uani 1 1 d . . .
C37 C 0.7256(4) 0.9043(3) 0.5599(3) 0.0271(12) Uani 1 1 d . . .
H40 H 0.6743 0.8735 0.5195 0.041 Uiso 1 1 calc R . .
H41 H 0.7224 0.9577 0.5840 0.041 Uiso 1 1 calc R . .
H42 H 0.7266 0.8717 0.5994 0.041 Uiso 1 1 calc R . .
C38 C 0.8173(3) 0.8385(3) 0.4846(3) 0.0255(12) Uani 1 1 d . . .
H43 H 0.7674 0.8083 0.4427 0.038 Uiso 1 1 calc R . .
H44 H 0.8174 0.8043 0.5228 0.038 Uiso 1 1 calc R . .
H45 H 0.8721 0.8506 0.4632 0.038 Uiso 1 1 calc R . .
C39 C 0.8878(4) 0.9631(3) 0.5904(3) 0.0314(13) Uani 1 1 d . . .
H46 H 0.8841 0.9279 0.6283 0.047 Uiso 1 1 calc R . .
H47 H 0.8864 1.0169 0.6157 0.047 Uiso 1 1 calc R . .
H48 H 0.9428 0.9720 0.5698 0.047 Uiso 1 1 calc R . .
C40 C 0.9541(4) 1.1876(3) 0.4357(3) 0.0319(13) Uani 1 1 d . . .
H49 H 0.9905 1.2023 0.4867 0.048 Uiso 1 1 calc R . .
H50 H 0.9344 1.2332 0.4288 0.048 Uiso 1 1 calc R . .
H51 H 0.9885 1.1782 0.3952 0.048 Uiso 1 1 calc R . .
C41 C 0.6629(3) 1.0902(3) 0.0710(3) 0.0208(11) Uani 1 1 d . . .
C42 C 0.6404(4) 1.0534(3) -0.0163(3) 0.0288(13) Uani 1 1 d . A .
H52 H 0.5766 1.0283 -0.0318 0.043 Uiso 1 1 calc R . .
H53 H 0.6660 1.0107 -0.0290 0.043 Uiso 1 1 calc R . .
H54 H 0.6643 1.0977 -0.0442 0.043 Uiso 1 1 calc R . .
C43 C 0.7637(3) 1.1323(4) 0.0930(3) 0.0312(13) Uani 1 1 d . A .
H55 H 0.7846 1.1787 0.0669 0.047 Uiso 1 1 calc R . .
H56 H 0.7908 1.0916 0.0767 0.047 Uiso 1 1 calc R . .
H57 H 0.7797 1.1535 0.1492 0.047 Uiso 1 1 calc R . .
C44 C 0.6218(4) 1.1565(3) 0.0888(3) 0.0298(13) Uani 1 1 d . A .
H58 H 0.6449 1.1997 0.0596 0.045 Uiso 1 1 calc R . .
H59 H 0.6363 1.1817 0.1444 0.045 Uiso 1 1 calc R . .
H60 H 0.5579 1.1305 0.0737 0.045 Uiso 1 1 calc R . .
C45 C 0.6273(3) 0.5588(3) 0.1319(3) 0.0212(11) Uani 1 1 d . . .
C46 C 0.5495(3) 0.5268(3) 0.1744(3) 0.0272(12) Uani 1 1 d . A .
H61 H 0.5497 0.5722 0.2155 0.041 Uiso 1 1 calc R . .
H62 H 0.5545 0.4812 0.1974 0.041 Uiso 1 1 calc R . .
H63 H 0.4945 0.5066 0.1376 0.041 Uiso 1 1 calc R . .
C47 C 0.6276(4) 0.4819(3) 0.0746(3) 0.0323(13) Uani 1 1 d . A .
H64 H 0.5751 0.4609 0.0347 0.049 Uiso 1 1 calc R . .
H65 H 0.6278 0.4384 0.1026 0.049 Uiso 1 1 calc R . .
H66 H 0.6801 0.4976 0.0500 0.049 Uiso 1 1 calc R . .
C48 C 0.7135(3) 0.5939(3) 0.1896(3) 0.0252(11) Uani 1 1 d . A .
H67 H 0.7628 0.6139 0.1620 0.038 Uiso 1 1 calc R . .
H68 H 0.7199 0.5501 0.2146 0.038 Uiso 1 1 calc R . .
H69 H 0.7128 0.6402 0.2292 0.038 Uiso 1 1 calc R . .
C49 C 0.6473(4) 0.6723(4) -0.1102(3) 0.0307(13) Uani 1 1 d . . .
H70 H 0.6036 0.6823 -0.1445 0.046 Uiso 1 1 calc R A .
H71 H 0.6485 0.6170 -0.1303 0.046 Uiso 1 1 calc R . .
H72 H 0.7053 0.7147 -0.1080 0.046 Uiso 1 1 calc R . .
C50 C 0.1710(3) 0.7290(3) 0.2149(3) 0.0155(9) Uani 1 1 d . . .
C51 C 0.1019(3) 0.7503(3) 0.2441(3) 0.0164(10) Uani 1 1 d . A .
C52 C 0.0724(3) 0.8037(3) 0.2099(3) 0.0213(11) Uani 1 1 d . . .
H73 H 0.0296 0.8217 0.2316 0.026 Uiso 1 1 calc R A .
C53 C 0.1022(3) 0.8321(3) 0.1456(3) 0.0219(11) Uani 1 1 d . A .
C54 C 0.1595(3) 0.8001(3) 0.1119(3) 0.0190(10) Uani 1 1 d . . .
H74 H 0.1763 0.8147 0.0650 0.023 Uiso 1 1 calc R A .
C55 C 0.1938(3) 0.7475(3) 0.1428(3) 0.0155(9) Uani 1 1 d . A .
C56 C 0.2500(3) 0.7125(3) 0.0933(3) 0.0160(10) Uani 1 1 d . . .
H75 H 0.2328 0.7131 0.0386 0.019 Uiso 1 1 calc R A .
H76 H 0.3121 0.7501 0.1097 0.019 Uiso 1 1 calc R . .
C57 C 0.2993(3) 0.6157(3) 0.1560(3) 0.0124(9) Uani 1 1 d . . .
C58 C 0.2431(3) 0.6253(3) 0.0978(3) 0.0151(9) Uani 1 1 d . A .
C59 C 0.1777(3) 0.5551(3) 0.0531(3) 0.0163(10) Uani 1 1 d . . .
H77 H 0.1417 0.5609 0.0111 0.020 Uiso 1 1 calc R A .
C60 C 0.1624(3) 0.4754(3) 0.0675(2) 0.0145(9) Uani 1 1 d . A .
C61 C 0.2134(3) 0.4694(3) 0.1321(3) 0.0151(9) Uani 1 1 d . . .
H78 H 0.2004 0.4170 0.1461 0.018 Uiso 1 1 calc R A .
C62 C 0.2832(3) 0.5388(3) 0.1768(3) 0.0135(9) Uani 1 1 d . A .
C63 C 0.3347(3) 0.5440(3) 0.2532(2) 0.0112(9) Uani 1 1 d . . .
H79 H 0.3982 0.5543 0.2518 0.013 Uiso 1 1 calc R A .
C64 C 0.2393(3) 0.4984(3) 0.3467(3) 0.0124(9) Uani 1 1 d . . .
C65 C 0.1952(3) 0.4447(3) 0.3913(3) 0.0150(9) Uani 1 1 d . A .
C66 C 0.2045(3) 0.3671(3) 0.3808(3) 0.0185(10) Uani 1 1 d . . .
H80 H 0.1747 0.3287 0.4100 0.022 Uiso 1 1 calc R A .
C67 C 0.2552(3) 0.3438(3) 0.3299(3) 0.0206(11) Uani 1 1 d . A .
C68 C 0.3006(3) 0.4007(3) 0.2891(3) 0.0183(10) Uani 1 1 d . . .
H81 H 0.3381 0.3868 0.2562 0.022 Uiso 1 1 calc R A .
C69 C 0.2922(3) 0.4782(3) 0.2956(2) 0.0132(9) Uani 1 1 d . A .
C70 C 0.0548(3) 0.7073(3) 0.3052(3) 0.0181(10) Uani 1 1 d . . .
C71 C 0.1133(4) 0.7286(4) 0.3841(3) 0.0277(12) Uani 1 1 d . A .
H82 H 0.1632 0.7108 0.3778 0.042 Uiso 1 1 calc R . .
H83 H 0.0793 0.6996 0.4200 0.042 Uiso 1 1 calc R . .
H84 H 0.1349 0.7888 0.4050 0.042 Uiso 1 1 calc R . .
C72 C 0.0192(3) 0.6129(3) 0.2738(3) 0.0268(12) Uani 1 1 d . A .
H85 H -0.0211 0.5989 0.2249 0.040 Uiso 1 1 calc R . .
H86 H -0.0120 0.5850 0.3116 0.040 Uiso 1 1 calc R . .
H87 H 0.0681 0.5945 0.2646 0.040 Uiso 1 1 calc R . .
C73 C -0.0251(4) 0.7320(4) 0.3209(3) 0.0334(14) Uani 1 1 d . A .
H88 H -0.0048 0.7918 0.3437 0.050 Uiso 1 1 calc R . .
H89 H -0.0560 0.7007 0.3569 0.050 Uiso 1 1 calc R . .
H90 H -0.0650 0.7192 0.2720 0.050 Uiso 1 1 calc R . .
C74 C 0.0722(4) 0.8938(4) 0.1126(4) 0.0317(13) Uani 1 1 d . . .
H91 H 0.0801 0.8894 0.0582 0.048 Uiso 1 1 calc R A .
H92 H 0.1069 0.9503 0.1422 0.048 Uiso 1 1 calc R . .
H93 H 0.0100 0.8816 0.1160 0.048 Uiso 1 1 calc R . .
C75 C 0.0880(3) 0.3974(3) 0.0188(3) 0.0201(10) Uani 1 1 d . . .
C76 C 0.1218(4) 0.3254(3) -0.0014(3) 0.0307(13) Uani 1 1 d . A .
H94 H 0.0741 0.2761 -0.0327 0.046 Uiso 1 1 calc R . .
H95 H 0.1427 0.3124 0.0465 0.046 Uiso 1 1 calc R . .
H96 H 0.1702 0.3421 -0.0308 0.046 Uiso 1 1 calc R . .
C77 C 0.0142(3) 0.3712(3) 0.0667(3) 0.0296(12) Uani 1 1 d . A .
H97 H -0.0087 0.4161 0.0787 0.044 Uiso 1 1 calc R . .
H98 H 0.0371 0.3604 0.1150 0.044 Uiso 1 1 calc R . .
H99 H -0.0331 0.3206 0.0368 0.044 Uiso 1 1 calc R . .
C78 C 0.0520(4) 0.4125(3) -0.0577(3) 0.0278(12) Uani 1 1 d . A .
H100 H 0.0253 0.4546 -0.0468 0.042 Uiso 1 1 calc R . .
H101 H 0.0076 0.3604 -0.0884 0.042 Uiso 1 1 calc R . .
H102 H 0.1000 0.4322 -0.0868 0.042 Uiso 1 1 calc R . .
C79 C 0.1400(3) 0.4690(3) 0.4495(3) 0.0199(10) Uani 1 1 d . . .
C80 C 0.1966(4) 0.5487(3) 0.5084(3) 0.0399(16) Uani 1 1 d . A .
H103 H 0.2445 0.5390 0.5375 0.060 Uiso 1 1 calc R . .
H104 H 0.1606 0.5648 0.5444 0.060 Uiso 1 1 calc R . .
H105 H 0.2212 0.5934 0.4812 0.060 Uiso 1 1 calc R . .
C81 C 0.0637(4) 0.4823(5) 0.4054(4) 0.0439(17) Uani 1 1 d . A .
H106 H 0.0864 0.5249 0.3756 0.066 Uiso 1 1 calc R . .
H107 H 0.0297 0.5005 0.4423 0.066 Uiso 1 1 calc R . .
H108 H 0.0258 0.4299 0.3700 0.066 Uiso 1 1 calc R . .
C82 C 0.1038(4) 0.4030(3) 0.4960(3) 0.0306(13) Uani 1 1 d . A .
H109 H 0.0660 0.3506 0.4606 0.046 Uiso 1 1 calc R . .
H110 H 0.0696 0.4216 0.5324 0.046 Uiso 1 1 calc R . .
H111 H 0.1525 0.3942 0.5248 0.046 Uiso 1 1 calc R . .
C83 C 0.2607(4) 0.2581(3) 0.3174(3) 0.0311(13) Uani 1 1 d . . .
H112 H 0.2507 0.2342 0.2616 0.047 Uiso 1 1 calc R A .
H113 H 0.2159 0.2222 0.3417 0.047 Uiso 1 1 calc R . .
H114 H 0.3190 0.2625 0.3407 0.047 Uiso 1 1 calc R . .
C84 C 0.3010(5) 0.9994(5) 0.2314(5) 0.058(2) Uiso 1 1 d . A .
H115 H 0.2677 0.9936 0.2751 0.069 Uiso 1 1 calc R . .
H116 H 0.2689 0.9517 0.1875 0.069 Uiso 1 1 calc R . .
C85 C 0.3089(6) 1.0753(6) 0.2090(6) 0.081(3) Uiso 1 1 d . . .
H117 H 0.2856 1.1088 0.2456 0.097 Uiso 1 1 calc R A .
H118 H 0.2754 1.0639 0.1564 0.097 Uiso 1 1 calc R . .
C86 C 0.4018(6) 1.1202(6) 0.2098(6) 0.084(3) Uiso 1 1 d . A .
H119 H 0.4173 1.1813 0.2239 0.100 Uiso 0.61(2) 1 calc PR A 1
H120 H 0.4196 1.1049 0.1594 0.100 Uiso 0.61(2) 1 calc PR A 1
H121 H 0.4111 1.1319 0.1580 0.100 Uiso 0.39(2) 1 calc PR A 2
H122 H 0.4221 1.1740 0.2480 0.100 Uiso 0.39(2) 1 calc PR A 2
C87 C 0.4435(7) 1.0872(7) 0.2761(9) 0.045(4) Uiso 0.61(2) 1 d P A 1
H123 H 0.5054 1.0945 0.2730 0.054 Uiso 0.61(2) 1 calc PR A 1
H124 H 0.4390 1.1142 0.3286 0.054 Uiso 0.61(2) 1 calc PR A 1
C88 C 0.4493(12) 1.0721(12) 0.2295(15) 0.046(6) Uiso 0.39(2) 1 d P A 2
H125 H 0.4983 1.1050 0.2725 0.056 Uiso 0.39(2) 1 calc PR A 2
H126 H 0.4737 1.0522 0.1844 0.056 Uiso 0.39(2) 1 calc PR A 2
C89 C 0.8254(7) 0.3963(7) 0.1896(6) 0.109(4) Uiso 1 1 d . . .
H127 H 0.7861 0.3757 0.1396 0.163 Uiso 1 1 calc R . .
H128 H 0.8797 0.3859 0.1840 0.163 Uiso 1 1 calc R . .
H129 H 0.8392 0.4562 0.2070 0.163 Uiso 1 1 calc R . .
C90 C 0.7802(5) 0.3505(5) 0.2501(5) 0.067(2) Uiso 1 1 d . . .
H130 H 0.7667 0.2900 0.2325 0.080 Uiso 1 1 calc R . .
H131 H 0.8209 0.3701 0.3001 0.080 Uiso 1 1 calc R . .
C91 C 0.6976(5) 0.3650(5) 0.2618(5) 0.058(2) Uiso 1 1 d . . .
H132 H 0.7124 0.4244 0.2862 0.069 Uiso 1 1 calc R . .
H133 H 0.6610 0.3534 0.2106 0.069 Uiso 1 1 calc R . .
C92 C 0.6457(5) 0.3124(5) 0.3110(4) 0.0541(19) Uiso 1 1 d . . .
H134 H 0.6844 0.3185 0.3596 0.065 Uiso 1 1 calc R . .
H135 H 0.6241 0.2533 0.2833 0.065 Uiso 1 1 calc R . .
C93 C 0.5669(6) 0.3359(6) 0.3311(6) 0.081(3) Uiso 1 1 d . . .
H136 H 0.5882 0.3921 0.3641 0.122 Uiso 1 1 calc R . .
H137 H 0.5315 0.2962 0.3588 0.122 Uiso 1 1 calc R . .
H138 H 0.5309 0.3344 0.2833 0.122 Uiso 1 1 calc R . .
C94 C 0.1175(5) 0.1049(5) 0.0550(5) 0.064(2) Uiso 1 1 d . . .
H139 H 0.0827 0.1143 0.0120 0.096 Uiso 1 1 calc R . .
H140 H 0.1204 0.0494 0.0409 0.096 Uiso 1 1 calc R . .
H141 H 0.1770 0.1471 0.0655 0.096 Uiso 1 1 calc R . .
C95 C 0.0756(6) 0.1112(6) 0.1258(6) 0.084(3) Uiso 1 1 d . . .
H142 H 0.0252 0.0581 0.1191 0.101 Uiso 1 1 calc R . .
H143 H 0.1185 0.1131 0.1697 0.101 Uiso 1 1 calc R . .
C96 C 0.0439(6) 0.1769(6) 0.1503(6) 0.080(3) Uiso 1 1 d . . .
H144 H 0.0007 0.1750 0.1066 0.096 Uiso 1 1 calc R . .
H145 H 0.0940 0.2301 0.1572 0.096 Uiso 1 1 calc R . .
C97 C 0.0034(6) 0.1818(5) 0.2193(5) 0.067(2) Uiso 1 1 d . . .
H146 H 0.0434 0.1791 0.2632 0.080 Uiso 1 1 calc R . .
H147 H -0.0512 0.1322 0.2111 0.080 Uiso 1 1 calc R . .
C98 C -0.0187(7) 0.2586(6) 0.2422(6) 0.099(3) Uiso 1 1 d . . .
H148 H 0.0353 0.3081 0.2543 0.148 Uiso 1 1 calc R . .
H149 H -0.0478 0.2551 0.2879 0.148 Uiso 1 1 calc R . .
H150 H -0.0579 0.2625 0.1992 0.148 Uiso 1 1 calc R . .

loop_
_atom_site_aniso_label
_atom_site_aniso_U_11
_atom_site_aniso_U_22
_atom_site_aniso_U_33
_atom_site_aniso_U_23
_atom_site_aniso_U_13
_atom_site_aniso_U_12
Ta1 0.01017(10) 0.01164(9) 0.00987(9) 0.00177(7) 0.00059(7) 0.00366(7)
Ta2 0.01092(10) 0.01036(9) 0.00987(9) 0.00241(7) 0.00205(7) 0.00425(7)
K1 0.0190(5) 0.0169(5) 0.0320(6) 0.0086(5) 0.0066(5) 0.0070(4)
N1 0.013(2) 0.019(2) 0.017(2) 0.0042(17) 0.0033(16) 0.0038(16)
N2 0.0127(19) 0.016(2) 0.0090(18) 0.0016(15) -0.0015(15) 0.0054(16)
N3 0.015(2) 0.0131(19) 0.0116(19) 0.0020(15) 0.0063(15) 0.0057(16)
O1 0.0132(16) 0.0123(16) 0.0151(16) 0.0024(13) 0.0000(13) 0.0038(13)
O2 0.0133(16) 0.0142(16) 0.0127(16) 0.0056(13) 0.0021(12) 0.0058(13)
O3 0.0122(16) 0.0149(16) 0.0105(15) 0.0008(13) 0.0025(12) 0.0057(13)
O4 0.0187(17) 0.0237(18) 0.0157(17) 0.0075(14) 0.0050(14) 0.0141(15)
O5 0.0161(16) 0.0135(16) 0.0109(15) 0.0020(13) 0.0026(13) 0.0051(13)
O6 0.0151(16) 0.0112(15) 0.0162(16) 0.0063(13) 0.0061(13) 0.0063(13)
C1 0.016(2) 0.022(3) 0.017(2) 0.000(2) -0.0028(19) 0.012(2)
C2 0.007(2) 0.025(3) 0.022(3) 0.009(2) 0.0069(19) 0.0051(19)
C3 0.014(3) 0.034(3) 0.029(3) 0.009(2) 0.000(2) 0.005(2)
C4 0.023(3) 0.038(3) 0.050(4) 0.030(3) 0.016(3) 0.010(3)
C5 0.024(3) 0.031(3) 0.025(3) 0.003(2) 0.012(2) 0.004(2)
C6 0.015(2) 0.008(2) 0.009(2) 0.0014(16) -0.0023(17) 0.0008(17)
C7 0.015(2) 0.016(2) 0.020(2) 0.0064(19) -0.0021(19) 0.0060(19)
C8 0.026(3) 0.019(2) 0.018(2) 0.006(2) -0.005(2) 0.007(2)
C9 0.021(3) 0.017(2) 0.024(3) 0.007(2) 0.001(2) 0.008(2)
C10 0.021(3) 0.024(3) 0.030(3) 0.009(2) 0.001(2) 0.012(2)
C11 0.015(2) 0.014(2) 0.008(2) 0.0026(17) 0.0004(17) 0.0050(18)
C12 0.020(2) 0.013(2) 0.018(2) -0.0013(19) 0.005(2) 0.0061(19)
C13 0.036(3) 0.014(2) 0.031(3) 0.002(2) 0.013(2) 0.013(2)
C14 0.032(3) 0.019(3) 0.014(2) -0.001(2) 0.009(2) 0.010(2)
C15 0.029(3) 0.020(3) 0.024(3) -0.005(2) 0.003(2) 0.000(2)
C16 0.015(2) 0.013(2) 0.013(2) 0.0003(18) 0.0045(18) 0.0013(18)
C17 0.021(3) 0.018(2) 0.017(2) 0.001(2) 0.001(2) 0.005(2)
C18 0.020(3) 0.024(3) 0.015(2) 0.001(2) -0.001(2) 0.003(2)
C19 0.026(3) 0.020(3) 0.019(3) 0.000(2) 0.003(2) 0.002(2)
C20 0.032(3) 0.012(2) 0.017(2) 0.0020(19) 0.006(2) 0.004(2)
C21 0.022(3) 0.015(2) 0.010(2) -0.0007(18) 0.0029(18) 0.0051(19)
C22 0.024(3) 0.014(2) 0.015(2) 0.0051(19) 0.004(2) 0.008(2)
C23 0.011(2) 0.018(2) 0.014(2) 0.0055(18) 0.0027(18) 0.0079(18)
C24 0.014(2) 0.021(2) 0.018(2) 0.0049(19) 0.0011(19) 0.013(2)
C25 0.022(3) 0.016(2) 0.014(2) 0.0054(19) 0.0032(19) 0.007(2)
C26 0.015(2) 0.020(2) 0.017(2) 0.0064(19) 0.0009(19) 0.0076(19)
C27 0.016(2) 0.027(3) 0.012(2) 0.007(2) 0.0037(18) 0.009(2)
C28 0.013(2) 0.021(2) 0.012(2) 0.0046(19) 0.0021(18) 0.0084(19)
C29 0.011(2) 0.021(2) 0.015(2) 0.0016(19) -0.0016(18) 0.0056(19)
C30 0.011(2) 0.016(2) 0.012(2) 0.0005(18) 0.0036(17) 0.0025(18)
C31 0.010(2) 0.018(2) 0.020(2) 0.000(2) -0.0007(19) 0.0021(19)
C32 0.016(2) 0.020(3) 0.019(2) -0.004(2) 0.006(2) 0.003(2)
C33 0.017(2) 0.023(3) 0.012(2) -0.0032(19) 0.0018(19) 0.001(2)
C34 0.022(3) 0.024(3) 0.014(2) 0.003(2) 0.003(2) 0.006(2)
C35 0.011(2) 0.014(2) 0.013(2) -0.0002(18) 0.0007(18) 0.0010(18)
C36 0.023(3) 0.018(2) 0.017(2) 0.004(2) -0.005(2) 0.004(2)
C37 0.039(3) 0.028(3) 0.017(3) 0.008(2) 0.003(2) 0.016(3)
C38 0.025(3) 0.024(3) 0.029(3) 0.009(2) -0.002(2) 0.010(2)
C39 0.032(3) 0.029(3) 0.024(3) 0.005(2) -0.010(2) 0.003(2)
C40 0.035(3) 0.019(3) 0.029(3) 0.003(2) 0.001(2) -0.003(2)
C41 0.027(3) 0.017(2) 0.017(2) 0.011(2) 0.003(2) 0.003(2)
C42 0.039(3) 0.025(3) 0.020(3) 0.011(2) 0.004(2) 0.006(3)
C43 0.025(3) 0.034(3) 0.026(3) 0.014(3) 0.001(2) -0.003(2)
C44 0.038(3) 0.023(3) 0.027(3) 0.014(2) -0.002(2) 0.007(2)
C45 0.019(3) 0.017(2) 0.024(3) -0.003(2) 0.002(2) 0.007(2)
C46 0.032(3) 0.018(3) 0.030(3) 0.005(2) 0.008(2) 0.007(2)
C47 0.045(4) 0.020(3) 0.033(3) -0.003(2) 0.010(3) 0.018(3)
C48 0.025(3) 0.025(3) 0.027(3) 0.006(2) 0.003(2) 0.012(2)
C49 0.032(3) 0.038(3) 0.018(3) 0.000(2) 0.008(2) 0.010(3)
C50 0.016(2) 0.015(2) 0.017(2) 0.0036(18) -0.0001(19) 0.0072(19)
C51 0.009(2) 0.016(2) 0.022(2) 0.0040(19) 0.0029(19) 0.0026(18)
C52 0.017(2) 0.022(3) 0.030(3) 0.007(2) 0.003(2) 0.012(2)
C53 0.018(3) 0.021(3) 0.030(3) 0.011(2) 0.002(2) 0.008(2)
C54 0.019(3) 0.018(2) 0.024(3) 0.012(2) 0.003(2) 0.007(2)
C55 0.014(2) 0.013(2) 0.017(2) 0.0054(18) -0.0008(18) 0.0032(18)
C56 0.018(2) 0.018(2) 0.012(2) 0.0053(19) 0.0036(19) 0.006(2)
C57 0.011(2) 0.014(2) 0.015(2) 0.0022(18) 0.0041(17) 0.0077(18)
C58 0.017(2) 0.016(2) 0.015(2) 0.0051(19) 0.0063(19) 0.0072(19)
C59 0.017(2) 0.024(3) 0.011(2) 0.0034(19) 0.0026(18) 0.013(2)
C60 0.014(2) 0.022(2) 0.008(2) -0.0014(18) 0.0006(17) 0.0093(19)
C61 0.018(2) 0.016(2) 0.013(2) 0.0023(18) 0.0051(19) 0.0092(19)
C62 0.014(2) 0.018(2) 0.012(2) 0.0026(18) 0.0056(18) 0.0089(19)
C63 0.011(2) 0.015(2) 0.009(2) 0.0030(17) 0.0005(17) 0.0069(18)
C64 0.011(2) 0.009(2) 0.015(2) 0.0036(17) -0.0020(17) 0.0029(17)
C65 0.013(2) 0.014(2) 0.014(2) 0.0018(18) -0.0006(18) 0.0015(18)
C66 0.024(3) 0.014(2) 0.013(2) 0.0046(18) 0.0008(19) 0.000(2)
C67 0.031(3) 0.016(2) 0.013(2) 0.0018(19) -0.003(2) 0.009(2)
C68 0.025(3) 0.016(2) 0.013(2) -0.0007(19) -0.0016(19) 0.011(2)
C69 0.014(2) 0.018(2) 0.008(2) 0.0004(17) -0.0023(17) 0.0074(18)
C70 0.016(2) 0.025(3) 0.019(2) 0.007(2) 0.0033(19) 0.014(2)
C71 0.028(3) 0.039(3) 0.020(3) 0.006(2) 0.008(2) 0.016(3)
C72 0.028(3) 0.027(3) 0.026(3) 0.010(2) 0.006(2) 0.008(2)
C73 0.030(3) 0.050(4) 0.038(3) 0.025(3) 0.016(3) 0.027(3)
C74 0.029(3) 0.033(3) 0.046(4) 0.024(3) 0.009(3) 0.019(3)
C75 0.018(2) 0.019(2) 0.018(2) -0.001(2) -0.003(2) 0.004(2)
C76 0.029(3) 0.023(3) 0.031(3) -0.009(2) -0.008(2) 0.009(2)
C77 0.022(3) 0.031(3) 0.030(3) 0.004(2) 0.002(2) 0.004(2)
C78 0.028(3) 0.027(3) 0.020(3) 0.000(2) -0.007(2) 0.005(2)
C79 0.022(3) 0.016(2) 0.022(3) 0.007(2) 0.006(2) 0.006(2)
C80 0.060(4) 0.025(3) 0.033(3) 0.003(3) 0.032(3) 0.008(3)
C81 0.041(4) 0.074(5) 0.044(4) 0.034(4) 0.024(3) 0.040(4)
C82 0.031(3) 0.032(3) 0.035(3) 0.018(3) 0.017(3) 0.012(3)
C83 0.054(4) 0.015(3) 0.025(3) 0.005(2) 0.003(3) 0.014(3)

loop_
_atom_type_symbol
_atom_type_description
_atom_type_scat_dispersion_real
_atom_type_scat_dispersion_imag
_atom_type_scat_source
C C 0.0033 0.0016 'International Tables Vol C Tables 4.2.6.8 and 6.1.1.4'
H H 0.0000 0.0000 'International Tables Vol C Tables 4.2.6.8 and 6.1.1.4'
K K 0.2009 0.2494 'International Tables Vol C Tables 4.2.6.8 and 6.1.1.4'
N N 0.0061 0.0033 'International Tables Vol C Tables 4.2.6.8 and 6.1.1.4'
O O 0.0106 0.0060 'International Tables Vol C Tables 4.2.6.8 and 6.1.1.4'
Ta Ta -0.7052 6.5227 'International Tables Vol C Tables 4.2.6.8 and 6.1.1.4'

loop_
_geom_angle_atom_site_label_1
_geom_angle_atom_site_label_2
_geom_angle_atom_site_label_3
_geom_angle
_geom_angle_site_symmetry_1
_geom_angle_site_symmetry_3
_geom_angle_publ_flag
O3 Ta1 O1 167.53(13) . . ?
O3 Ta1 O2 88.99(12) . . ?
O1 Ta1 O2 86.54(12) . . ?
O3 Ta1 N2 95.70(14) . . ?
O1 Ta1 N2 96.09(14) . . ?
O2 Ta1 N2 130.00(13) . . ?
O3 Ta1 C1 88.61(15) . . ?
O1 Ta1 C1 85.67(15) . . ?
O2 Ta1 C1 131.56(15) . . ?
N2 Ta1 C1 98.37(16) . . ?
O3 Ta1 C6 99.84(14) . . ?
O1 Ta1 C6 92.07(14) . . ?
O2 Ta1 C6 93.76(14) . . ?
N2 Ta1 C6 36.35(15) . . ?
C1 Ta1 C6 134.23(17) . . ?
O3 Ta1 N1 84.86(13) . . ?
O1 Ta1 N1 84.30(13) . . ?
O2 Ta1 N1 98.53(13) . . ?
N2 Ta1 N1 131.46(14) . . ?
C1 Ta1 N1 33.10(16) . . ?
C6 Ta1 N1 166.93(15) . . ?
O6 Ta2 N3 107.06(14) . . ?
O6 Ta2 O4 96.09(13) . . ?
N3 Ta2 O4 103.44(15) . . ?
O6 Ta2 O5 149.44(13) . . ?
N3 Ta2 O5 101.67(14) . . ?
O4 Ta2 O5 87.06(13) . . ?
O6 Ta2 C63 76.75(14) . . ?
N3 Ta2 C63 128.98(16) . . ?
O4 Ta2 C63 127.13(15) . . ?
O5 Ta2 C63 77.22(14) . . ?
O6 Ta2 C11 97.27(14) . . ?
N3 Ta2 C11 39.48(15) . . ?
O4 Ta2 C11 142.90(15) . . ?
O5 Ta2 C11 98.30(14) . . ?
C63 Ta2 C11 89.66(16) . . ?
O6 Ta2 C57 117.51(14) . . ?
N3 Ta2 C57 135.23(15) . . ?
O4 Ta2 C57 76.82(13) . . ?
O5 Ta2 C57 33.84(13) . . ?
C63 Ta2 C57 62.20(15) . . ?
C11 Ta2 C57 125.36(15) . . ?
O6 Ta2 C62 89.60(13) . . ?
N3 Ta2 C62 154.12(14) . . ?
O4 Ta2 C62 94.04(14) . . ?
O5 Ta2 C62 59.85(13) . . ?
C63 Ta2 C62 34.89(14) . . ?
C11 Ta2 C62 120.46(15) . . ?
C57 Ta2 C62 31.74(14) . . ?
O6 Ta2 K1 156.45(9) . . ?
N3 Ta2 K1 61.17(11) . . ?
O4 Ta2 K1 69.37(10) . . ?
O5 Ta2 K1 51.40(9) . . ?
C63 Ta2 K1 126.76(11) . . ?
C11 Ta2 K1 85.44(11) . . ?
C57 Ta2 K1 78.25(10) . . ?
C62 Ta2 K1 109.26(10) . . ?
O2 K1 O7 113.65(14) . . ?
O2 K1 O5 78.30(10) . . ?
O7 K1 O5 163.16(14) . . ?
O2 K1 C23 26.42(10) . . ?
O7 K1 C23 92.54(14) . . ?
O5 K1 C23 95.01(11) . . ?
O2 K1 N3 84.71(10) . . ?
O7 K1 N3 127.38(14) . . ?
O5 K1 N3 63.30(10) . . ?
C23 K1 N3 110.54(11) . . ?
O2 K1 C55 140.40(11) . . ?
O7 K1 C55 94.87(14) . . ?
O5 K1 C55 69.23(10) . . ?
C23 K1 C55 134.85(12) . . ?
N3 K1 C55 99.72(11) . . ?
O2 K1 O4 126.36(9) . . ?
O7 K1 O4 119.35(13) . . ?
O5 K1 O4 52.24(8) . . ?
C23 K1 O4 147.22(11) . . ?
N3 K1 O4 57.26(9) . . ?
C55 K1 O4 42.46(9) . . ?
O2 K1 C56 114.47(11) . . ?
O7 K1 C56 109.70(14) . . ?
O5 K1 C56 53.49(10) . . ?
C23 K1 C56 110.79(12) . . ?
N3 K1 C56 105.08(11) . . ?
C55 K1 C56 26.26(11) . . ?
O4 K1 C56 53.97(10) . . ?
O2 K1 C84 134.41(15) . . ?
O7 K1 C84 21.59(16) . . ?
O5 K1 C84 143.15(15) . . ?
C23 K1 C84 110.95(15) . . ?
N3 K1 C84 125.16(15) . . ?
C55 K1 C84 73.93(15) . . ?
O4 K1 C84 99.21(14) . . ?
C56 K1 C84 91.95(16) . . ?
O2 K1 C50 145.80(11) . . ?
O7 K1 C50 100.26(14) . . ?
O5 K1 C50 67.61(10) . . ?
C23 K1 C50 155.53(12) . . ?
N3 K1 C50 77.89(11) . . ?
C55 K1 C50 24.02(11) . . ?
O4 K1 C50 22.68(9) . . ?
C56 K1 C50 45.18(11) . . ?
C84 K1 C50 78.97(15) . . ?
O2 K1 Ta2 93.94(7) . . ?
O7 K1 Ta2 146.93(12) . . ?
O5 K1 Ta2 34.73(6) . . ?
C23 K1 Ta2 118.48(9) . . ?
N3 K1 Ta2 33.86(7) . . ?
C55 K1 Ta2 71.99(8) . . ?
O4 K1 Ta2 33.56(5) . . ?
C56 K1 Ta2 71.60(8) . . ?
C84 K1 Ta2 130.57(13) . . ?
C50 K1 Ta2 56.08(8) . . ?
O2 K1 C28 42.48(10) . . ?
O7 K1 C28 94.69(14) . . ?
O5 K1 C28 86.55(10) . . ?
C23 K1 C28 23.10(11) . . ?
N3 K1 C28 124.74(11) . . ?
C55 K1 C28 111.77(11) . . ?
O4 K1 C28 134.84(10) . . ?
C56 K1 C28 88.52(11) . . ?
C84 K1 C28 107.05(15) . . ?
C50 K1 C28 133.70(11) . . ?
Ta2 K1 C28 118.31(8) . . ?
C1 N1 C2 125.2(4) . . ?
C1 N1 Ta1 68.2(3) . . ?
C2 N1 Ta1 166.4(3) . . ?
C6 N2 C7 130.1(4) . . ?
C6 N2 Ta1 74.6(3) . . ?
C7 N2 Ta1 154.8(3) . . ?
C11 N3 C12 119.9(4) . . ?
C11 N3 Ta2 81.7(2) . . ?
C12 N3 Ta2 147.8(3) . . ?
C11 N3 K1 120.3(3) . . ?
C12 N3 K1 101.2(3) . . ?
Ta2 N3 K1 84.97(13) . . ?
C16 O1 Ta1 140.2(3) . . ?
C23 O2 Ta1 128.6(3) . . ?
C23 O2 K1 95.3(2) . . ?
Ta1 O2 K1 135.60(14) . . ?
C30 O3 Ta1 147.7(3) . . ?
C50 O4 Ta2 159.3(3) . . ?
C50 O4 K1 84.0(2) . . ?
Ta2 O4 K1 77.07(10) . . ?
C57 O5 Ta2 92.9(2) . . ?
C57 O5 K1 135.8(3) . . ?
Ta2 O5 K1 93.87(11) . . ?
C64 O6 Ta2 123.6(3) . . ?
C84 O7 C87 106.0(6) . . ?
C84 O7 C88 106.9(8) . . ?
C84 O7 K1 114.7(4) . . ?
C87 O7 K1 139.2(5) . . ?
C88 O7 K1 127.2(8) . . ?
N1 C1 Ta1 78.6(3) . . ?
N1 C1 H1 140.7 . . ?
Ta1 C1 H1 140.7 . . ?
N1 C2 C4 109.2(4) . . ?
N1 C2 C5 106.8(4) . . ?
C4 C2 C5 111.1(4) . . ?
N1 C2 C3 108.8(4) . . ?
C4 C2 C3 109.6(4) . . ?
C5 C2 C3 111.3(4) . . ?
C2 C3 H2 109.5 . . ?
C2 C3 H3 109.5 . . ?
H2 C3 H3 109.5 . . ?
C2 C3 H4 109.5 . . ?
H2 C3 H4 109.5 . . ?
H3 C3 H4 109.5 . . ?
C2 C4 H5 109.5 . . ?
C2 C4 H6 109.5 . . ?
H5 C4 H6 109.5 . . ?
C2 C4 H7 109.5 . . ?
H5 C4 H7 109.5 . . ?
H6 C4 H7 109.5 . . ?
C2 C5 H8 109.5 . . ?
C2 C5 H9 109.5 . . ?
H8 C5 H9 109.5 . . ?
C2 C5 H10 109.5 . . ?
H8 C5 H10 109.5 . . ?
H9 C5 H10 109.5 . . ?
N2 C6 C11 132.1(4) . . ?
N2 C6 Ta1 69.1(2) . . ?
C11 C6 Ta1 158.8(3) . . ?
N2 C7 C10 108.9(4) . . ?
N2 C7 C8 108.4(4) . . ?
C10 C7 C8 109.6(4) . . ?
N2 C7 C9 110.7(4) . . ?
C10 C7 C9 109.3(4) . . ?
C8 C7 C9 109.9(4) . . ?
C7 C8 H11 109.5 . . ?
C7 C8 H12 109.5 . . ?
H11 C8 H12 109.5 . . ?
C7 C8 H13 109.5 . . ?
H11 C8 H13 109.5 . . ?
H12 C8 H13 109.5 . . ?
C7 C9 H14 109.5 . . ?
C7 C9 H15 109.5 . . ?
H14 C9 H15 109.5 . . ?
C7 C9 H16 109.5 . . ?
H14 C9 H16 109.5 . . ?
H15 C9 H16 109.5 . . ?
C7 C10 H17 109.5 . . ?
C7 C10 H18 109.5 . . ?
H17 C10 H18 109.5 . . ?
C7 C10 H19 109.5 . . ?
H17 C10 H19 109.5 . . ?
H18 C10 H19 109.5 . . ?
C6 C11 N3 119.8(4) . . ?
C6 C11 Ta2 116.9(3) . . ?
N3 C11 Ta2 58.9(2) . . ?
C6 C11 H20 116.3 . . ?
N3 C11 H20 116.3 . . ?
Ta2 C11 H20 116.3 . . ?
N3 C12 C15 109.9(4) . . ?
N3 C12 C13 108.9(4) . . ?
C15 C12 C13 110.0(4) . . ?
N3 C12 C14 108.8(4) . . ?
C15 C12 C14 108.9(4) . . ?
C13 C12 C14 110.3(4) . . ?
C12 C13 H21 109.5 . . ?
C12 C13 H22 109.5 . . ?
H21 C13 H22 109.5 . . ?
C12 C13 H23 109.5 . . ?
H21 C13 H23 109.5 . . ?
H22 C13 H23 109.5 . . ?
C12 C14 H24 109.5 . . ?
C12 C14 H25 109.5 . . ?
H24 C14 H25 109.5 . . ?
C12 C14 H26 109.5 . . ?
H24 C14 H26 109.5 . . ?
H25 C14 H26 109.5 . . ?
C12 C15 H27 109.5 . . ?
C12 C15 H28 109.5 . . ?
H27 C15 H28 109.5 . . ?
C12 C15 H29 109.5 . . ?
H27 C15 H29 109.5 . . ?
H28 C15 H29 109.5 . . ?
O1 C16 C21 120.4(4) . . ?
O1 C16 C17 120.5(4) . . ?
C21 C16 C17 119.0(4) . . ?
C18 C17 C16 116.7(4) . . ?
C18 C17 C36 120.5(4) . . ?
C16 C17 C36 122.4(4) . . ?
C19 C18 C17 124.0(5) . . ?
C19 C18 H30 118.0 . . ?
C17 C18 H30 118.0 . . ?
C18 C19 C20 116.7(5) . . ?
C18 C19 C40 121.7(5) . . ?
C20 C19 C40 121.5(5) . . ?
C21 C20 C19 122.3(5) . . ?
C21 C20 H31 118.9 . . ?
C19 C20 H31 118.9 . . ?
C20 C21 C16 119.4(4) . . ?
C20 C21 C22 118.0(4) . . ?
C16 C21 C22 122.4(4) . . ?
C24 C22 C21 116.1(4) . . ?
C24 C22 H32 108.3 . . ?
C21 C22 H32 108.3 . . ?
C24 C22 H33 108.3 . . ?
C21 C22 H33 108.3 . . ?
H32 C22 H33 107.4 . . ?
O2 C23 C24 119.4(4) . . ?
O2 C23 C28 119.6(4) . . ?
C24 C23 C28 120.8(4) . . ?
O2 C23 K1 58.3(2) . . ?
C24 C23 K1 107.9(3) . . ?
C28 C23 K1 98.6(3) . . ?
C23 C24 C25 118.8(4) . . ?
C23 C24 C22 118.9(4) . . ?
C25 C24 C22 122.3(4) . . ?
C24 C25 C26 122.2(4) . . ?
C24 C25 H34 118.9 . . ?
C26 C25 H34 118.9 . . ?
C27 C26 C25 117.1(4) . . ?
C27 C26 C41 123.8(4) . . ?
C25 C26 C41 119.1(4) . . ?
C26 C27 C28 122.4(4) . . ?
C26 C27 H35 118.8 . . ?
C28 C27 H35 118.8 . . ?
C23 C28 C27 118.6(4) . . ?
C23 C28 C29 118.2(4) . . ?
C27 C28 C29 123.2(4) . . ?
C23 C28 K1 58.3(2) . . ?
C27 C28 K1 128.9(3) . . ?
C29 C28 K1 82.4(2) . . ?
C35 C29 C28 115.9(4) . . ?
C35 C29 H36 108.3 . . ?
C28 C29 H36 108.3 . . ?
C35 C29 H37 108.3 . . ?
C28 C29 H37 108.3 . . ?
H36 C29 H37 107.4 . . ?
O3 C30 C31 121.7(4) . . ?
O3 C30 C35 119.2(4) . . ?
C31 C30 C35 119.0(4) . . ?
C32 C31 C30 117.1(4) . . ?
C32 C31 C45 118.7(4) . . ?
C30 C31 C45 124.2(4) . . ?
C33 C32 C31 124.3(5) . . ?
C33 C32 H38 117.9 . . ?
C31 C32 H38 117.9 . . ?
C32 C33 C34 116.9(4) . . ?
C32 C33 C49 121.6(5) . . ?
C34 C33 C49 121.4(5) . . ?
C35 C34 C33 121.8(5) . . ?
C35 C34 H39 119.1 . . ?
C33 C34 H39 119.1 . . ?
C34 C35 C30 119.6(4) . . ?
C34 C35 C29 117.8(4) . . ?
C30 C35 C29 122.4(4) . . ?
C38 C36 C17 111.1(4) . . ?
C38 C36 C37 111.6(4) . . ?
C17 C36 C37 108.0(4) . . ?
C38 C36 C39 107.1(4) . . ?
C17 C36 C39 111.9(4) . . ?
C37 C36 C39 107.1(4) . . ?
C36 C37 H40 109.5 . . ?
C36 C37 H41 109.5 . . ?
H40 C37 H41 109.5 . . ?
C36 C37 H42 109.5 . . ?
H40 C37 H42 109.5 . . ?
H41 C37 H42 109.5 . . ?
C36 C38 H43 109.5 . . ?
C36 C38 H44 109.5 . . ?
H43 C38 H44 109.5 . . ?
C36 C38 H45 109.5 . . ?
H43 C38 H45 109.5 . . ?
H44 C38 H45 109.5 . . ?
C36 C39 H46 109.5 . . ?
C36 C39 H47 109.5 . . ?
H46 C39 H47 109.5 . . ?
C36 C39 H48 109.5 . . ?
H46 C39 H48 109.5 . . ?
H47 C39 H48 109.5 . . ?
C19 C40 H49 109.5 . . ?
C19 C40 H50 109.5 . . ?
H49 C40 H50 109.5 . . ?
C19 C40 H51 109.5 . . ?
H49 C40 H51 109.5 . . ?
H50 C40 H51 109.5 . . ?
C42 C41 C26 112.4(4) . . ?
C42 C41 C44 108.1(4) . . ?
C26 C41 C44 110.3(4) . . ?
C42 C41 C43 108.2(4) . . ?
C26 C41 C43 108.8(4) . . ?
C44 C41 C43 109.0(4) . . ?
C41 C42 H52 109.5 . . ?
C41 C42 H53 109.5 . . ?
H52 C42 H53 109.5 . . ?
C41 C42 H54 109.5 . . ?
H52 C42 H54 109.5 . . ?
H53 C42 H54 109.5 . . ?
C41 C43 H55 109.5 . . ?
C41 C43 H56 109.5 . . ?
H55 C43 H56 109.5 . . ?
C41 C43 H57 109.5 . . ?
H55 C43 H57 109.5 . . ?
H56 C43 H57 109.5 . . ?
C41 C44 H58 109.5 . . ?
C41 C44 H59 109.5 . . ?
H58 C44 H59 109.5 . . ?
C41 C44 H60 109.5 . . ?
H58 C44 H60 109.5 . . ?
H59 C44 H60 109.5 . . ?
C48 C45 C46 109.9(4) . . ?
C48 C45 C31 110.5(4) . . ?
C46 C45 C31 110.3(4) . . ?
C48 C45 C47 108.0(4) . . ?
C46 C45 C47 106.0(4) . . ?
C31 C45 C47 112.0(4) . . ?
C45 C46 H61 109.5 . . ?
C45 C46 H62 109.5 . . ?
H61 C46 H62 109.5 . . ?
C45 C46 H63 109.5 . . ?
H61 C46 H63 109.5 . . ?
H62 C46 H63 109.5 . . ?
C45 C47 H64 109.5 . . ?
C45 C47 H65 109.5 . . ?
H64 C47 H65 109.5 . . ?
C45 C47 H66 109.5 . . ?
H64 C47 H66 109.5 . . ?
H65 C47 H66 109.5 . . ?
C45 C48 H67 109.5 . . ?
C45 C48 H68 109.5 . . ?
H67 C48 H68 109.5 . . ?
C45 C48 H69 109.5 . . ?
H67 C48 H69 109.5 . . ?
H68 C48 H69 109.5 . . ?
C33 C49 H70 109.5 . . ?
C33 C49 H71 109.5 . . ?
H70 C49 H71 109.5 . . ?
C33 C49 H72 109.5 . . ?
H70 C49 H72 109.5 . . ?
H71 C49 H72 109.5 . . ?
O4 C50 C51 119.1(4) . . ?
O4 C50 C55 121.7(4) . . ?
C51 C50 C55 119.2(4) . . ?
O4 C50 K1 73.4(2) . . ?
C51 C50 K1 127.8(3) . . ?
C55 C50 K1 72.6(3) . . ?
C52 C51 C50 117.8(4) . . ?
C52 C51 C70 121.3(4) . . ?
C50 C51 C70 120.5(4) . . ?
C53 C52 C51 123.4(5) . . ?
C53 C52 H73 118.3 . . ?
C51 C52 H73 118.3 . . ?
C54 C53 C52 116.9(4) . . ?
C54 C53 C74 121.2(5) . . ?
C52 C53 C74 121.8(5) . . ?
C53 C54 C55 123.6(5) . . ?
C53 C54 H74 118.2 . . ?
C55 C54 H74 118.2 . . ?
C54 C55 C50 117.5(4) . . ?
C54 C55 C56 115.8(4) . . ?
C50 C55 C56 126.6(4) . . ?
C54 C55 K1 112.2(3) . . ?
C50 C55 K1 83.4(3) . . ?
C56 C55 K1 78.9(2) . . ?
C58 C56 C55 115.1(4) . . ?
C58 C56 K1 109.5(3) . . ?
C55 C56 K1 74.8(2) . . ?
C58 C56 H75 108.5 . . ?
C55 C56 H75 108.5 . . ?
K1 C56 H75 135.4 . . ?
C58 C56 H76 108.5 . . ?
C55 C56 H76 108.5 . . ?
H75 C56 H76 107.5 . . ?
O5 C57 C58 121.1(4) . . ?
O5 C57 C62 116.2(4) . . ?
C58 C57 C62 121.5(4) . . ?
O5 C57 Ta2 53.26(19) . . ?
C58 C57 Ta2 127.5(3) . . ?
C62 C57 Ta2 79.6(3) . . ?
C59 C58 C57 118.4(4) . . ?
C59 C58 C56 123.1(4) . . ?
C57 C58 C56 118.1(4) . . ?
C58 C59 C60 122.4(4) . . ?
C58 C59 H77 118.8 . . ?
C60 C59 H77 118.8 . . ?
C61 C60 C59 117.5(4) . . ?
C61 C60 C75 120.0(4) . . ?
C59 C60 C75 122.3(4) . . ?
C60 C61 C62 121.6(4) . . ?
C60 C61 H78 119.2 . . ?
C62 C61 H78 119.2 . . ?
C61 C62 C57 117.9(4) . . ?
C61 C62 C63 127.0(4) . . ?
C57 C62 C63 114.3(4) . . ?
C61 C62 Ta2 137.9(3) . . ?
C57 C62 Ta2 68.7(3) . . ?
C63 C62 Ta2 57.8(2) . . ?
C69 C63 C62 115.5(4) . . ?
C69 C63 Ta2 109.5(3) . . ?
C62 C63 Ta2 87.3(3) . . ?
C69 C63 H79 113.9 . . ?
C62 C63 H79 113.9 . . ?
Ta2 C63 H79 113.9 . . ?
O6 C64 C65 122.9(4) . . ?
O6 C64 C69 114.5(4) . . ?
C65 C64 C69 122.6(4) . . ?
C64 C65 C66 116.3(4) . . ?
C64 C65 C79 122.1(4) . . ?
C66 C65 C79 121.6(4) . . ?
C67 C66 C65 123.0(4) . . ?
C67 C66 H80 118.5 . . ?
C65 C66 H80 118.5 . . ?
C68 C67 C66 118.4(4) . . ?
C68 C67 C83 119.9(5) . . ?
C66 C67 C83 121.6(5) . . ?
C67 C68 C69 121.2(5) . . ?
C67 C68 H81 119.4 . . ?
C69 C68 H81 119.4 . . ?
C64 C69 C68 118.3(4) . . ?
C64 C69 C63 114.9(4) . . ?
C68 C69 C63 126.8(4) . . ?
C72 C70 C71 109.4(4) . . ?
C72 C70 C51 108.7(4) . . ?
C71 C70 C51 113.9(4) . . ?
C72 C70 C73 106.9(4) . . ?
C71 C70 C73 106.3(4) . . ?
C51 C70 C73 111.5(4) . . ?
C70 C71 H82 109.5 . . ?
C70 C71 H83 109.5 . . ?
H82 C71 H83 109.5 . . ?
C70 C71 H84 109.5 . . ?
H82 C71 H84 109.5 . . ?
H83 C71 H84 109.5 . . ?
C70 C72 H85 109.5 . . ?
C70 C72 H86 109.5 . . ?
H85 C72 H86 109.5 . . ?
C70 C72 H87 109.5 . . ?
H85 C72 H87 109.5 . . ?
H86 C72 H87 109.5 . . ?
C70 C73 H88 109.5 . . ?
C70 C73 H89 109.5 . . ?
H88 C73 H89 109.5 . . ?
C70 C73 H90 109.5 . . ?
H88 C73 H90 109.5 . . ?
H89 C73 H90 109.5 . . ?
C53 C74 H91 109.5 . . ?
C53 C74 H92 109.5 . . ?
H91 C74 H92 109.5 . . ?
C53 C74 H93 109.5 . . ?
H91 C74 H93 109.5 . . ?
H92 C74 H93 109.5 . . ?
C78 C75 C77 109.7(4) . . ?
C78 C75 C60 112.1(4) . . ?
C77 C75 C60 108.5(4) . . ?
C78 C75 C76 107.5(4) . . ?
C77 C75 C76 108.9(4) . . ?
C60 C75 C76 110.1(4) . . ?
C75 C76 H94 109.5 . . ?
C75 C76 H95 109.5 . . ?
H94 C76 H95 109.5 . . ?
C75 C76 H96 109.5 . . ?
H94 C76 H96 109.5 . . ?
H95 C76 H96 109.5 . . ?
C75 C77 H97 109.5 . . ?
C75 C77 H98 109.5 . . ?
H97 C77 H98 109.5 . . ?
C75 C77 H99 109.5 . . ?
H97 C77 H99 109.5 . . ?
H98 C77 H99 109.5 . . ?
C75 C78 H100 109.5 . . ?
C75 C78 H101 109.5 . . ?
H100 C78 H101 109.5 . . ?
C75 C78 H102 109.5 . . ?
H100 C78 H102 109.5 . . ?
H101 C78 H102 109.5 . . ?
C81 C79 C82 108.9(4) . . ?
C81 C79 C80 110.1(5) . . ?
C82 C79 C80 106.4(4) . . ?
C81 C79 C65 108.8(4) . . ?
C82 C79 C65 112.7(4) . . ?
C80 C79 C65 109.9(4) . . ?
C79 C80 H103 109.5 . . ?
C79 C80 H104 109.5 . . ?
H103 C80 H104 109.5 . . ?
C79 C80 H105 109.5 . . ?
H103 C80 H105 109.5 . . ?
H104 C80 H105 109.5 . . ?
C79 C81 H106 109.5 . . ?
C79 C81 H107 109.5 . . ?
H106 C81 H107 109.5 . . ?
C79 C81 H108 109.5 . . ?
H106 C81 H108 109.5 . . ?
H107 C81 H108 109.5 . . ?
C79 C82 H109 109.5 . . ?
C79 C82 H110 109.5 . . ?
H109 C82 H110 109.5 . . ?
C79 C82 H111 109.5 . . ?
H109 C82 H111 109.5 . . ?
H110 C82 H111 109.5 . . ?
C67 C83 H112 109.5 . . ?
C67 C83 H113 109.5 . . ?
H112 C83 H113 109.5 . . ?
C67 C83 H114 109.5 . . ?
H112 C83 H114 109.5 . . ?
H113 C83 H114 109.5 . . ?
O7 C84 C85 109.0(7) . . ?
C85 C84 K1 147.3(6) . . ?
O7 C84 H115 109.9 . . ?
C85 C84 H115 109.9 . . ?
K1 C84 H115 98.6 . . ?
O7 C84 H116 109.9 . . ?
C85 C84 H116 109.9 . . ?
K1 C84 H116 74.5 . . ?
H115 C84 H116 108.3 . . ?
C84 C85 C86 107.3(8) . . ?
C84 C85 H117 110.3 . . ?
C86 C85 H117 110.3 . . ?
C84 C85 H118 110.3 . . ?
C86 C85 H118 110.3 . . ?
H117 C85 H118 108.5 . . ?
C88 C86 C85 109.3(11) . . ?
C85 C86 C87 100.0(8) . . ?
C88 C86 H119 129.7 . . ?
C85 C86 H119 111.8 . . ?
C87 C86 H119 111.8 . . ?
C88 C86 H120 80.0 . . ?
C85 C86 H120 111.8 . . ?
C87 C86 H120 111.8 . . ?
H119 C86 H120 109.5 . . ?
C88 C86 H121 109.8 . . ?
C85 C86 H121 109.8 . . ?
C87 C86 H121 139.6 . . ?
H119 C86 H121 82.1 . . ?
C88 C86 H122 109.8 . . ?
C85 C86 H122 109.8 . . ?
C87 C86 H122 85.5 . . ?
H120 C86 H122 130.7 . . ?
H121 C86 H122 108.3 . . ?
O7 C87 C86 98.5(8) . . ?
O7 C87 H123 112.1 . . ?
C86 C87 H123 112.1 . . ?
O7 C87 H124 112.1 . . ?
C86 C87 H124 112.1 . . ?
H123 C87 H124 109.7 . . ?
C86 C88 O7 106.0(13) . . ?
C86 C88 H125 110.5 . . ?
O7 C88 H125 110.5 . . ?
C86 C88 H126 110.5 . . ?
O7 C88 H126 110.5 . . ?
H125 C88 H126 108.7 . . ?
C90 C89 H127 109.5 . . ?
C90 C89 H128 109.5 . . ?
H127 C89 H128 109.5 . . ?
C90 C89 H129 109.5 . . ?
H127 C89 H129 109.5 . . ?
H128 C89 H129 109.5 . . ?
C91 C90 C89 111.7(7) . . ?
C91 C90 H130 109.3 . . ?
C89 C90 H130 109.3 . . ?
C91 C90 H131 109.3 . . ?
C89 C90 H131 109.3 . . ?
H130 C90 H131 107.9 . . ?
C92 C91 C90 113.2(7) . . ?
C92 C91 H132 108.9 . . ?
C90 C91 H132 108.9 . . ?
C92 C91 H133 108.9 . . ?
C90 C91 H133 108.9 . . ?
H132 C91 H133 107.8 . . ?
C91 C92 C93 112.5(7) . . ?
C91 C92 H134 109.1 . . ?
C93 C92 H134 109.1 . . ?
C91 C92 H135 109.1 . . ?
C93 C92 H135 109.1 . . ?
H134 C92 H135 107.8 . . ?
C92 C93 H136 109.5 . . ?
C92 C93 H137 109.5 . . ?
H136 C93 H137 109.5 . . ?
C92 C93 H138 109.5 . . ?
H136 C93 H138 109.5 . . ?
H137 C93 H138 109.5 . . ?
C95 C94 H139 109.5 . . ?
C95 C94 H140 109.5 . . ?
H139 C94 H140 109.5 . . ?
C95 C94 H141 109.5 . . ?
H139 C94 H141 109.5 . . ?
H140 C94 H141 109.5 . . ?
C96 C95 C94 122.5(8) . . ?
C96 C95 H142 106.7 . . ?
C94 C95 H142 106.7 . . ?
C96 C95 H143 106.7 . . ?
C94 C95 H143 106.7 . . ?
H142 C95 H143 106.6 . . ?
C95 C96 C97 121.6(8) . . ?
C95 C96 H144 106.9 . . ?
C97 C96 H144 106.9 . . ?
C95 C96 H145 106.9 . . ?
C97 C96 H145 106.9 . . ?
H144 C96 H145 106.7 . . ?
C96 C97 C98 115.6(8) . . ?
C96 C97 H146 108.4 . . ?
C98 C97 H146 108.4 . . ?
C96 C97 H147 108.4 . . ?
C98 C97 H147 108.4 . . ?
H146 C97 H147 107.5 . . ?
C97 C98 H148 109.5 . . ?
C97 C98 H149 109.5 . . ?
H148 C98 H149 109.5 . . ?
C97 C98 H150 109.5 . . ?
H148 C98 H150 109.5 . . ?
H149 C98 H150 109.5 . . ?

loop_
_geom_bond_atom_site_label_1
_geom_bond_atom_site_label_2
_geom_bond_distance
_geom_bond_site_symmetry_2
_geom_bond_publ_flag
Ta1 O3 1.945(3) . ?
Ta1 O1 1.990(3) . ?
Ta1 O2 2.029(3) . ?
Ta1 N2 2.081(4) . ?
Ta1 C1 2.142(5) . ?
Ta1 C6 2.148(4) . ?
Ta1 N1 2.262(4) . ?
Ta2 O6 1.948(3) . ?
Ta2 N3 1.953(4) . ?
Ta2 O4 1.981(3) . ?
Ta2 O5 1.994(3) . ?
Ta2 C63 2.222(4) . ?
Ta2 C11 2.258(4) . ?
Ta2 C57 2.485(4) . ?
Ta2 C62 2.624(4) . ?
Ta2 K1 3.4923(14) . ?
K1 O2 2.588(3) . ?
K1 O7 2.641(5) . ?
K1 O5 2.735(3) . ?
K1 C23 3.028(5) . ?
K1 N3 3.071(4) . ?
K1 C55 3.342(5) . ?
K1 O4 3.353(3) . ?
K1 C56 3.398(5) . ?
K1 C84 3.474(8) . ?
K1 C50 3.480(5) . ?
K1 C28 3.519(5) . ?
N1 C1 1.260(6) . ?
N1 C2 1.503(6) . ?
N2 C6 1.321(6) . ?
N2 C7 1.491(6) . ?
N3 C11 1.451(6) . ?
N3 C12 1.486(6) . ?
O1 C16 1.368(5) . ?
O2 C23 1.353(5) . ?
O3 C30 1.365(5) . ?
O4 C50 1.349(5) . ?
O5 C57 1.386(5) . ?
O6 C64 1.379(5) . ?
O7 C84 1.407(8) . ?
O7 C87 1.461(12) . ?
O7 C88 1.505(19) . ?
C1 H1 0.9500 . ?
C2 C4 1.506(7) . ?
C2 C5 1.524(7) . ?
C2 C3 1.526(7) . ?
C3 H2 0.9800 . ?
C3 H3 0.9800 . ?
C3 H4 0.9800 . ?
C4 H5 0.9800 . ?
C4 H6 0.9800 . ?
C4 H7 0.9800 . ?
C5 H8 0.9800 . ?
C5 H9 0.9800 . ?
C5 H10 0.9800 . ?
C6 C11 1.407(6) . ?
C7 C10 1.517(7) . ?
C7 C8 1.530(7) . ?
C7 C9 1.531(6) . ?
C8 H11 0.9800 . ?
C8 H12 0.9800 . ?
C8 H13 0.9800 . ?
C9 H14 0.9800 . ?
C9 H15 0.9800 . ?
C9 H16 0.9800 . ?
C10 H17 0.9800 . ?
C10 H18 0.9800 . ?
C10 H19 0.9800 . ?
C11 H20 1.0000 . ?
C12 C15 1.527(7) . ?
C12 C13 1.530(7) . ?
C12 C14 1.536(7) . ?
C13 H21 0.9800 . ?
C13 H22 0.9800 . ?
C13 H23 0.9800 . ?
C14 H24 0.9800 . ?
C14 H25 0.9800 . ?
C14 H26 0.9800 . ?
C15 H27 0.9800 . ?
C15 H28 0.9800 . ?
C15 H29 0.9800 . ?
C16 C21 1.407(6) . ?
C16 C17 1.428(6) . ?
C17 C18 1.402(7) . ?
C17 C36 1.535(7) . ?
C18 C19 1.380(7) . ?
C18 H30 0.9500 . ?
C19 C20 1.393(7) . ?
C19 C40 1.507(7) . ?
C20 C21 1.385(6) . ?
C20 H31 0.9500 . ?
C21 C22 1.521(6) . ?
C22 C24 1.505(6) . ?
C22 H32 0.9900 . ?
C22 H33 0.9900 . ?
C23 C24 1.395(6) . ?
C23 C28 1.397(6) . ?
C24 C25 1.398(6) . ?
C25 C26 1.401(6) . ?
C25 H34 0.9500 . ?
C26 C27 1.394(7) . ?
C26 C41 1.530(6) . ?
C27 C28 1.401(6) . ?
C27 H35 0.9500 . ?
C28 C29 1.519(6) . ?
C29 C35 1.513(6) . ?
C29 H36 0.9900 . ?
C29 H37 0.9900 . ?
C30 C31 1.417(6) . ?
C30 C35 1.417(6) . ?
C31 C32 1.390(7) . ?
C31 C45 1.538(7) . ?
C32 C33 1.385(7) . ?
C32 H38 0.9500 . ?
C33 C34 1.391(7) . ?
C33 C49 1.502(7) . ?
C34 C35 1.384(6) . ?
C34 H39 0.9500 . ?
C36 C38 1.524(7) . ?
C36 C37 1.538(7) . ?
C36 C39 1.540(7) . ?
C37 H40 0.9800 . ?
C37 H41 0.9800 . ?
C37 H42 0.9800 . ?
C38 H43 0.9800 . ?
C38 H44 0.9800 . ?
C38 H45 0.9800 . ?
C39 H46 0.9800 . ?
C39 H47 0.9800 . ?
C39 H48 0.9800 . ?
C40 H49 0.9800 . ?
C40 H50 0.9800 . ?
C40 H51 0.9800 . ?
C41 C42 1.530(7) . ?
C41 C44 1.534(7) . ?
C41 C43 1.546(7) . ?
C42 H52 0.9800 . ?
C42 H53 0.9800 . ?
C42 H54 0.9800 . ?
C43 H55 0.9800 . ?
C43 H56 0.9800 . ?
C43 H57 0.9800 . ?
C44 H58 0.9800 . ?
C44 H59 0.9800 . ?
C44 H60 0.9800 . ?
C45 C48 1.534(7) . ?
C45 C46 1.535(7) . ?
C45 C47 1.542(7) . ?
C46 H61 0.9800 . ?
C46 H62 0.9800 . ?
C46 H63 0.9800 . ?
C47 H64 0.9800 . ?
C47 H65 0.9800 . ?
C47 H66 0.9800 . ?
C48 H67 0.9800 . ?
C48 H68 0.9800 . ?
C48 H69 0.9800 . ?
C49 H70 0.9800 . ?
C49 H71 0.9800 . ?
C49 H72 0.9800 . ?
C50 C51 1.424(6) . ?
C50 C55 1.426(6) . ?
C51 C52 1.390(6) . ?
C51 C70 1.545(7) . ?
C52 C53 1.386(7) . ?
C52 H73 0.9500 . ?
C53 C54 1.382(7) . ?
C53 C74 1.511(7) . ?
C54 C55 1.393(6) . ?
C54 H74 0.9500 . ?
C55 C56 1.532(6) . ?
C56 C58 1.508(6) . ?
C56 H75 0.9900 . ?
C56 H76 0.9900 . ?
C57 C58 1.392(6) . ?
C57 C62 1.403(6) . ?
C58 C59 1.377(6) . ?
C59 C60 1.405(6) . ?
C59 H77 0.9500 . ?
C60 C61 1.398(6) . ?
C60 C75 1.537(6) . ?
C61 C62 1.403(6) . ?
C61 H78 0.9500 . ?
C62 C63 1.502(6) . ?
C63 C69 1.493(6) . ?
C63 H79 1.0000 . ?
C64 C65 1.393(6) . ?
C64 C69 1.396(6) . ?
C65 C66 1.401(6) . ?
C65 C79 1.534(7) . ?
C66 C67 1.387(7) . ?
C66 H80 0.9500 . ?
C67 C68 1.383(7) . ?
C67 C83 1.513(7) . ?
C68 C69 1.397(6) . ?
C68 H81 0.9500 . ?
C70 C72 1.531(7) . ?
C70 C71 1.533(7) . ?
C70 C73 1.550(7) . ?
C71 H82 0.9800 . ?
C71 H83 0.9800 . ?
C71 H84 0.9800 . ?
C72 H85 0.9800 . ?
C72 H86 0.9800 . ?
C72 H87 0.9800 . ?
C73 H88 0.9800 . ?
C73 H89 0.9800 . ?
C73 H90 0.9800 . ?
C74 H91 0.9800 . ?
C74 H92 0.9800 . ?
C74 H93 0.9800 . ?
C75 C78 1.532(7) . ?
C75 C77 1.534(7) . ?
C75 C76 1.543(7) . ?
C76 H94 0.9800 . ?
C76 H95 0.9800 . ?
C76 H96 0.9800 . ?
C77 H97 0.9800 . ?
C77 H98 0.9800 . ?
C77 H99 0.9800 . ?
C78 H100 0.9800 . ?
C78 H101 0.9800 . ?
C78 H102 0.9800 . ?
C79 C81 1.524(7) . ?
C79 C82 1.525(7) . ?
C79 C80 1.528(7) . ?
C80 H103 0.9800 . ?
C80 H104 0.9800 . ?
C80 H105 0.9800 . ?
C81 H106 0.9800 . ?
C81 H107 0.9800 . ?
C81 H108 0.9800 . ?
C82 H109 0.9800 . ?
C82 H110 0.9800 . ?
C82 H111 0.9800 . ?
C83 H112 0.9800 . ?
C83 H113 0.9800 . ?
C83 H114 0.9800 . ?
C84 C85 1.421(11) . ?
C84 H115 0.9900 . ?
C84 H116 0.9900 . ?
C85 C86 1.456(11) . ?
C85 H117 0.9900 . ?
C85 H118 0.9900 . ?
C86 C88 1.395(19) . ?
C86 C87 1.596(15) . ?
C86 H119 0.9900 . ?
C86 H120 0.9900 . ?
C86 H121 0.9900 . ?
C86 H122 0.9900 . ?
C87 H123 0.9900 . ?
C87 H124 0.9900 . ?
C88 H125 0.9900 . ?
C88 H126 0.9900 . ?
C89 C90 1.544(12) . ?
C89 H127 0.9800 . ?
C89 H128 0.9800 . ?
C89 H129 0.9800 . ?
C90 C91 1.490(10) . ?
C90 H130 0.9900 . ?
C90 H131 0.9900 . ?
C91 C92 1.490(10) . ?
C91 H132 0.9900 . ?
C91 H133 0.9900 . ?
C92 C93 1.540(10) . ?
C92 H134 0.9900 . ?
C92 H135 0.9900 . ?
C93 H136 0.9800 . ?
C93 H137 0.9800 . ?
C93 H138 0.9800 . ?
C94 C95 1.494(11) . ?
C94 H139 0.9800 . ?
C94 H140 0.9800 . ?
C94 H141 0.9800 . ?
C95 C96 1.437(12) . ?
C95 H142 0.9900 . ?
C95 H143 0.9900 . ?
C96 C97 1.450(11) . ?
C96 H144 0.9900 . ?
C96 H145 0.9900 . ?
C97 C98 1.510(12) . ?
C97 H146 0.9900 . ?
C97 H147 0.9900 . ?
C98 H148 0.9800 . ?
C98 H149 0.9800 . ?
C98 H150 0.9800 . ?
